data_7218334
loop_
_publ_author_name
'Liu, Cai-Ming'
'Zhang, Deqing'
'Zhu, Daoben'

_publ_section_title
;
 Hexanuclear [Ni2Ln4] clusters exhibiting enhanced magnetocaloric effect
 and slow magnetic relaxation
;
_journal_name_full 'RSC Adv.'
_journal_paper_doi 10.1039/C4RA07882A
_journal_year 2014
_chemical_formula_sum 'C82 H54 Cl0 Dy4 F48 N12 Ni2 O29'
_chemical_formula_weight 3350.79
_chemical_name_systematic
; 
 ? 
;
_space_group_IT_number 14
_symmetry_cell_setting monoclinic
_symmetry_space_group_name_Hall '-P 2ybc'
_symmetry_space_group_name_H-M 'P 1 21/c 1'
_atom_sites_solution_hydrogens geom
_atom_sites_solution_primary direct
_atom_sites_solution_secondary difmap
_audit_creation_method SHELXL-97
_cell_angle_alpha 90.00
_cell_angle_beta 104.02(3)
_cell_angle_gamma 90.00
_cell_formula_units_Z 4
_cell_length_a 16.217(3)
_cell_length_b 25.446(5)
_cell_length_c 28.525(6)
_cell_measurement_reflns_used 37680
_cell_measurement_temperature 173(2)
_cell_measurement_theta_max 27.4488
_cell_measurement_theta_min 1.0871
_cell_volume 11420(4)
_computing_cell_refinement SMART
_computing_data_collection 'SMART (Bruker, 2000)'
_computing_data_reduction 'SAINT (Bruker, 2000)'
_computing_molecular_graphics 'SHELXL-97 (Sheldrick, 1997)'
_computing_publication_material 'SHELXL-97 (Sheldrick, 1997)'
_computing_structure_refinement 'SHELXL-97 (Sheldrick, 1997)'
_computing_structure_solution 'SHELXS-97 (Sheldrick, 1990)'
_diffrn_ambient_temperature 173(2)
_diffrn_detector_area_resol_mean '15x15 microns'
_diffrn_measured_fraction_theta_full 0.994
_diffrn_measured_fraction_theta_max 0.994
_diffrn_measurement_device_type 'CCD area dtetector'
_diffrn_measurement_method 'phi and omega scans'
_diffrn_radiation_monochromator graphite
_diffrn_radiation_source 'fine-focus sealed tube'
_diffrn_radiation_type MoK\a
_diffrn_radiation_wavelength 0.71073
_diffrn_reflns_av_R_equivalents 0.0589
_diffrn_reflns_av_sigmaI/netI 0.0579
_diffrn_reflns_limit_h_max 19
_diffrn_reflns_limit_h_min -19
_diffrn_reflns_limit_k_max 30
_diffrn_reflns_limit_k_min -30
_diffrn_reflns_limit_l_max 33
_diffrn_reflns_limit_l_min -33
_diffrn_reflns_number 68739
_diffrn_reflns_theta_full 25.02
_diffrn_reflns_theta_max 25.02
_diffrn_reflns_theta_min 1.09
_exptl_absorpt_coefficient_mu 3.060
_exptl_absorpt_correction_T_max 1.0000
_exptl_absorpt_correction_T_min 0.5248
_exptl_absorpt_correction_type multi-scan
_exptl_crystal_colour orange
_exptl_crystal_density_diffrn 1.949
_exptl_crystal_density_method 'not measured'
_exptl_crystal_description block
_exptl_crystal_F_000 6456
_exptl_crystal_size_max 0.33
_exptl_crystal_size_mid 0.27
_exptl_crystal_size_min 0.13
_refine_diff_density_max 1.942
_refine_diff_density_min -1.563
_refine_diff_density_rms 0.142
_refine_ls_extinction_method none
_refine_ls_goodness_of_fit_ref 1.156
_refine_ls_hydrogen_treatment constr
_refine_ls_matrix_type full
_refine_ls_number_parameters 1594
_refine_ls_number_reflns 20030
_refine_ls_number_restraints 33
_refine_ls_restrained_S_all 1.156
_refine_ls_R_factor_all 0.0821
_refine_ls_R_factor_gt 0.0703
_refine_ls_shift/su_max 0.003
_refine_ls_shift/su_mean 0.000
_refine_ls_structure_factor_coef Fsqd
_refine_ls_weighting_details 'calc w=1/[\s^2^(Fo^2^)+(0.0392P)^2^+92.6505P] where P=(Fo^2^+2Fc^2^)/3'
_refine_ls_weighting_scheme calc
_refine_ls_wR_factor_gt 0.1432
_refine_ls_wR_factor_ref 0.1493
_reflns_number_gt 17614
_reflns_number_total 20030
_reflns_threshold_expression >2sigma(I)
_cod_data_source_file c4ra07882a2.cif
_cod_data_source_block 1
_cod_depositor_comments
;
The following automatic conversions were performed:

'_symmetry_cell_setting' value 'Monoclinic' changed to 'monoclinic'
according to
/usr/data/users/saulius/crontab/automatic-downloads/rss-feeds/RSC/lib/dictionaries/cif_core.dic
dictionary named 'cif_core.dic' version 2.4.2 from 2011-04-26.

Automatic conversion script
Id: cif_fix_values 2827 2014-09-09 07:05:25Z andrius 
;
_cod_original_cell_volume 11421(4)
_cod_original_sg_symbol_H-M P2(1)/c
_cod_database_code 7218334

loop_
_symmetry_equiv_pos_as_xyz
'x, y, z'
'-x, y+1/2, -z+1/2'
'-x, -y, -z'
'x, -y-1/2, z-1/2'

loop_
_atom_site_label
_atom_site_type_symbol
_atom_site_fract_x
_atom_site_fract_y
_atom_site_fract_z
_atom_site_U_iso_or_equiv
_atom_site_adp_type
_atom_site_occupancy
_atom_site_symmetry_multiplicity
_atom_site_calc_flag
_atom_site_refinement_flags
Dy1 Dy 0.35156(3) 0.247556(16) 1.631255(14) 0.03154(11) Uani 1 1 d .
Dy2 Dy 0.23128(3) 0.374477(17) 1.642281(15) 0.03573(12) Uani 1 1 d .
Dy3 Dy 0.23909(3) 0.120682(17) 1.666540(15) 0.03518(11) Uani 1 1 d .
Dy4 Dy 0.48845(3) 0.232133(19) 1.535780(16) 0.04255(13) Uani 1 1 d .
Ni1 Ni 0.54773(7) 0.34023(5) 1.69104(4) 0.0364(3) Uani 1 1 d .
Ni2 Ni 0.16455(8) 0.22780(5) 1.51019(4) 0.0407(3) Uani 1 1 d .
F1 F 0.3901(13) 0.5679(5) 1.7087(6) 0.248(10) Uani 1 1 d .
F2 F 0.3514(9) 0.5486(5) 1.6397(6) 0.192(7) Uani 1 1 d .
F3 F 0.4613(7) 0.5203(4) 1.6767(6) 0.162(6) Uani 1 1 d .
F4 F 0.2912(9) 0.4753(5) 1.8280(3) 0.160(5) Uani 1 1 d .
F5 F 0.2658(7) 0.3973(4) 1.8221(3) 0.123(4) Uani 1 1 d .
F6 F 0.1707(7) 0.4502(6) 1.7922(3) 0.168(6) Uani 1 1 d .
F7 F 0.1226(9) 0.5520(4) 1.6710(8) 0.230(10) Uani 1 1 d .
F8 F 0.0354(12) 0.5330(5) 1.6093(4) 0.197(8) Uani 1 1 d .
F9 F 0.0027(8) 0.5350(4) 1.6739(4) 0.145(5) Uani 1 1 d .
F10 F 0.0192(5) 0.3286(4) 1.7467(3) 0.095(3) Uani 1 1 d .
F11 F -0.0296(5) 0.2970(3) 1.6771(3) 0.086(2) Uani 1 1 d .
F12 F -0.0858(5) 0.3648(3) 1.6985(3) 0.090(2) Uani 1 1 d .
F13 F 0.3198(5) 0.4642(4) 1.5073(4) 0.135(5) Uani 1 1 d .
F14 F 0.2555(7) 0.5261(4) 1.5305(4) 0.123(4) Uani 1 1 d .
F15 F 0.2036(5) 0.4904(3) 1.4639(3) 0.092(3) Uani 1 1 d .
F16 F -0.0684(5) 0.4123(5) 1.5526(3) 0.119(4) Uani 1 1 d .
F17 F -0.0476(5) 0.3456(3) 1.5146(4) 0.107(3) Uani 1 1 d .
F18 F -0.0566(5) 0.4198(4) 1.4817(3) 0.111(3) Uani 1 1 d .
F19 F 0.2606(12) -0.0828(4) 1.5830(5) 0.217(9) Uani 1 1 d .
F20 F 0.2125(8) -0.0222(6) 1.5388(4) 0.192(7) Uani 1 1 d .
F21 F 0.3380(7) -0.0233(5) 1.5718(4) 0.134(4) Uani 1 1 d .
F22 F 0.0998(10) -0.0793(4) 1.6991(5) 0.189(7) Uani 1 1 d .
F23 F 0.0502(8) -0.0124(5) 1.7135(6) 0.186(7) Uani 1 1 d .
F24 F 0.1573(8) -0.0371(6) 1.7578(4) 0.208(8) Uani 1 1 d .
F25 F 0.0218(5) 0.0626(4) 1.5214(3) 0.101(3) Uani 1 1 d .
F26 F -0.0848(4) 0.0538(3) 1.5522(3) 0.093(3) Uani 1 1 d .
F27 F 0.0181(5) 0.0001(3) 1.5714(3) 0.099(3) Uani 1 1 d .
F28 F -0.0280(11) 0.1913(4) 1.7151(6) 0.217(9) Uani 1 1 d .
F29 F 0.0252(7) 0.1348(7) 1.7582(4) 0.167(6) Uani 1 1 d .
F30 F -0.0832(6) 0.1193(5) 1.7094(4) 0.147(5) Uani 1 1 d .
F31 F 0.3774(6) 0.0424(3) 1.4869(4) 0.120(4) Uani 1 1 d .
F32 F 0.4773(8) 0.0379(5) 1.4505(5) 0.157(5) Uani 1 1 d .
F33 F 0.3814(8) 0.0973(12) 1.4257(4) 0.339(16) Uani 1 1 d .
F34 F 0.7493(7) 0.1337(5) 1.6109(6) 0.201(8) Uani 1 1 d .
F35 F 0.7436(7) 0.0775(6) 1.5618(5) 0.185(7) Uani 1 1 d .
F36 F 0.6822(11) 0.0729(8) 1.6120(8) 0.280(12) Uani 1 1 d .
F37 F 0.6986(11) 0.1856(6) 1.4305(6) 0.182(5) Uani 1 1 d U
F38 F 0.6200(12) 0.1993(12) 1.3766(6) 0.358(17) Uani 1 1 d .
F39 F 0.6834(13) 0.2558(8) 1.4237(9) 0.266(12) Uani 1 1 d .
F40 F 0.3232(9) 0.2901(5) 1.3646(4) 0.159(5) Uani 1 1 d .
F41 F 0.2589(6) 0.2344(6) 1.3837(4) 0.148(5) Uani 1 1 d .
F42 F 0.3307(7) 0.2125(5) 1.3368(3) 0.131(4) Uani 1 1 d .
F43 F 0.5490(8) 0.4202(7) 1.4453(7) 0.262(11) Uani 1 1 d .
F44 F 0.4549(10) 0.4249(5) 1.4765(4) 0.181(7) Uani 1 1 d .
F45 F 0.4471(14) 0.3773(4) 1.4239(4) 0.237(10) Uani 1 1 d .
F46 F 0.7964(6) 0.3027(5) 1.5391(5) 0.143(4) Uani 1 1 d .
F47 F 0.7813(6) 0.3651(5) 1.5794(5) 0.157(5) Uani 1 1 d .
F48 F 0.7822(6) 0.2882(7) 1.6076(5) 0.212(9) Uani 1 1 d .
C1 C 0.3864(11) 0.5301(5) 1.6792(6) 0.077(4) Uani 1 1 d .
C2 C 0.3395(8) 0.4813(4) 1.6927(4) 0.059(3) Uani 1 1 d .
C3 C 0.3137(9) 0.4823(4) 1.7360(4) 0.065(3) Uani 1 1 d .
H3A H 0.3227 0.5122 1.7553 0.079 Uiso 1 1 calc R
C4 C 0.2750(8) 0.4390(4) 1.7499(4) 0.056(3) Uani 1 1 d .
C5 C 0.2492(12) 0.4419(5) 1.7978(5) 0.079(4) Uani 1 1 d .
C6 C 0.0605(11) 0.5200(6) 1.6537(6) 0.084(4) Uani 1 1 d .
C7 C 0.0877(8) 0.4630(4) 1.6593(4) 0.055(3) Uani 1 1 d .
C8 C 0.0357(7) 0.4288(4) 1.6768(4) 0.056(3) Uani 1 1 d .
H8A H -0.0116 0.4423 1.6856 0.067 Uiso 1 1 calc R
C9 C 0.0515(6) 0.3748(4) 1.6816(4) 0.046(2) Uani 1 1 d .
C10 C -0.0121(8) 0.3419(5) 1.7006(4) 0.060(3) Uani 1 1 d .
C11 C 0.2445(8) 0.4800(5) 1.5087(5) 0.065(3) Uani 1 1 d .
C12 C 0.1992(6) 0.4419(4) 1.5357(4) 0.046(2) Uani 1 1 d .
C13 C 0.1141(7) 0.4364(4) 1.5195(4) 0.049(3) Uani 1 1 d .
H13A H 0.0849 0.4556 1.4929 0.059 Uiso 1 1 calc R
C14 C 0.0694(7) 0.4015(4) 1.5431(4) 0.047(2) Uani 1 1 d .
C15 C -0.0263(7) 0.3956(5) 1.5223(4) 0.056(3) Uani 1 1 d .
C16 C 0.2661(10) -0.0329(5) 1.5787(5) 0.073(4) Uani 1 1 d .
C17 C 0.2448(7) -0.0023(4) 1.6202(4) 0.052(3) Uani 1 1 d .
C18 C 0.1964(8) -0.0281(4) 1.6481(4) 0.064(3) Uani 1 1 d .
H18A H 0.1809 -0.0631 1.6418 0.077 Uiso 1 1 calc R
C19 C 0.1718(7) -0.0016(4) 1.6849(4) 0.049(3) Uani 1 1 d .
C20 C 0.1222(9) -0.0324(5) 1.7144(5) 0.071(4) Uani 1 1 d .
C21 C -0.0013(8) 0.0503(5) 1.5614(5) 0.062(3) Uani 1 1 d .
C22 C 0.0443(7) 0.0845(4) 1.6041(4) 0.051(3) Uani 1 1 d .
C23 C 0.0004(7) 0.0984(5) 1.6393(4) 0.054(3) Uani 1 1 d .
H23A H -0.0554 0.0873 1.6358 0.065 Uiso 1 1 calc R
C24 C 0.0396(6) 0.1286(4) 1.6793(4) 0.049(3) Uani 1 1 d .
C25 C -0.0131(9) 0.1436(6) 1.7146(5) 0.073(4) Uani 1 1 d .
C26 C 0.4244(11) 0.0696(6) 1.4656(6) 0.084(4) Uani 1 1 d .
C27 C 0.4769(13) 0.1098(8) 1.4982(7) 0.109(6) Uani 1 1 d U
C28 C 0.5675(12) 0.0940(8) 1.5210(7) 0.119(6) Uani 1 1 d U
H28 H 0.5878 0.0612 1.5147 0.143 Uiso 1 1 calc R
C29 C 0.6257(10) 0.1332(6) 1.5550(6) 0.107(7) Uani 1 1 d .
C30 C 0.7006(8) 0.1046(5) 1.5839(5) 0.063(3) Uani 1 1 d .
C31 C 0.6369(9) 0.2203(14) 1.4165(6) 0.140(11) Uani 1 1 d .
C32 C 0.5638(10) 0.2241(7) 1.4343(6) 0.100(5) Uani 1 1 d DU
C33 C 0.4834(10) 0.2320(9) 1.4002(6) 0.133(8) Uani 1 1 d D
H33 H 0.4824 0.2380 1.3679 0.160 Uiso 1 1 calc R
C34 C 0.4043(10) 0.2309(8) 1.4151(6) 0.160(11) Uani 1 1 d D
C35 C 0.3313(9) 0.2384(6) 1.3748(4) 0.066(3) Uani 1 1 d .
C36 C 0.4980(10) 0.3930(5) 1.4606(6) 0.075(4) Uani 1 1 d .
C37 C 0.5356(7) 0.3507(4) 1.4969(4) 0.054(3) Uani 1 1 d .
C38 C 0.6210(8) 0.3504(5) 1.5157(5) 0.068(3) Uani 1 1 d .
H38A H 0.6544 0.3758 1.5058 0.082 Uiso 1 1 calc R
C39 C 0.6597(7) 0.3126(5) 1.5497(5) 0.059(3) Uani 1 1 d .
C40 C 0.7562(8) 0.3160(7) 1.5719(7) 0.086(5) Uani 1 1 d .
C41 C 0.7216(7) 0.3232(5) 1.7683(4) 0.058(3) Uani 1 1 d .
H41A H 0.7094 0.3534 1.7838 0.070 Uiso 1 1 calc R
C42 C 0.7957(8) 0.2972(6) 1.7877(5) 0.082(4) Uani 1 1 d .
H42A H 0.8319 0.3086 1.8163 0.099 Uiso 1 1 calc R
C43 C 0.8154(9) 0.2541(6) 1.7642(5) 0.092(5) Uani 1 1 d .
H43A H 0.8668 0.2369 1.7759 0.111 Uiso 1 1 calc R
C44 C 0.7588(8) 0.2360(5) 1.7228(5) 0.071(4) Uani 1 1 d .
H44A H 0.7703 0.2060 1.7070 0.085 Uiso 1 1 calc R
C45 C 0.6854(6) 0.2640(4) 1.7059(3) 0.046(2) Uani 1 1 d .
C46 C 0.6216(6) 0.2471(4) 1.6630(4) 0.045(2) Uani 1 1 d .
H46A H 0.6278 0.2165 1.6464 0.054 Uiso 1 1 calc R
C47 C 0.6783(6) 0.4137(4) 1.6595(4) 0.050(3) Uani 1 1 d .
H47A H 0.7203 0.3970 1.6827 0.060 Uiso 1 1 calc R
C48 C 0.7009(7) 0.4551(5) 1.6336(4) 0.059(3) Uani 1 1 d .
H48A H 0.7573 0.4657 1.6393 0.070 Uiso 1 1 calc R
C49 C 0.6394(7) 0.4805(4) 1.5993(4) 0.058(3) Uani 1 1 d .
H49A H 0.6531 0.5086 1.5818 0.070 Uiso 1 1 calc R
C50 C 0.5563(7) 0.4627(4) 1.5918(4) 0.050(3) Uani 1 1 d .
H50A H 0.5132 0.4789 1.5689 0.060 Uiso 1 1 calc R
C51 C 0.5378(6) 0.4208(4) 1.6184(3) 0.042(2) Uani 1 1 d .
C52 C 0.4515(6) 0.3999(4) 1.6119(3) 0.041(2) Uani 1 1 d .
H52A H 0.4064 0.4126 1.5879 0.049 Uiso 1 1 calc R
C53 C 0.5711(6) 0.4406(4) 1.7576(4) 0.049(3) Uani 1 1 d .
H53A H 0.6019 0.4556 1.7374 0.059 Uiso 1 1 calc R
C54 C 0.5608(7) 0.4689(4) 1.7966(4) 0.059(3) Uani 1 1 d .
H54A H 0.5843 0.5022 1.8026 0.071 Uiso 1 1 calc R
C55 C 0.5154(8) 0.4473(5) 1.8266(4) 0.064(3) Uani 1 1 d .
H55A H 0.5084 0.4657 1.8535 0.077 Uiso 1 1 calc R
C56 C 0.4803(8) 0.3978(4) 1.8163(4) 0.057(3) Uani 1 1 d .
H56A H 0.4490 0.3829 1.8362 0.068 Uiso 1 1 calc R
C57 C 0.4917(6) 0.3705(4) 1.7764(3) 0.044(2) Uani 1 1 d .
C58 C 0.4563(6) 0.3184(4) 1.7625(3) 0.041(2) Uani 1 1 d .
H58A H 0.4220 0.3014 1.7796 0.050 Uiso 1 1 calc R
C59 C 0.0572(7) 0.3026(5) 1.4319(4) 0.059(3) Uani 1 1 d .
H59A H 0.0096 0.2841 1.4353 0.071 Uiso 1 1 calc R
C60 C 0.0462(9) 0.3422(6) 1.3970(5) 0.077(4) Uani 1 1 d .
H60A H -0.0068 0.3490 1.3766 0.092 Uiso 1 1 calc R
C61 C 0.1175(9) 0.3708(5) 1.3939(5) 0.079(4) Uani 1 1 d .
H61A H 0.1129 0.3976 1.3712 0.095 Uiso 1 1 calc R
C62 C 0.1950(8) 0.3594(5) 1.4244(4) 0.065(3) Uani 1 1 d .
H62A H 0.2430 0.3786 1.4226 0.078 Uiso 1 1 calc R
C63 C 0.2011(6) 0.3192(4) 1.4579(4) 0.045(2) Uani 1 1 d .
C64 C 0.2805(6) 0.3049(4) 1.4912(3) 0.043(2) Uani 1 1 d .
H64A H 0.3291 0.3253 1.4947 0.052 Uiso 1 1 calc R
C65 C -0.0209(7) 0.1811(5) 1.4836(5) 0.071(4) Uani 1 1 d .
H65A H -0.0082 0.1664 1.4563 0.086 Uiso 1 1 calc R
C66 C -0.0996(7) 0.1733(5) 1.4919(5) 0.079(4) Uani 1 1 d .
H66A H -0.1403 0.1544 1.4698 0.095 Uiso 1 1 calc R
C67 C -0.1191(8) 0.1931(5) 1.5327(5) 0.077(4) Uani 1 1 d .
H67A H -0.1727 0.1882 1.5384 0.093 Uiso 1 1 calc R
C68 C -0.0558(6) 0.2207(5) 1.5653(5) 0.059(3) Uani 1 1 d .
H68A H -0.0654 0.2331 1.5942 0.070 Uiso 1 1 calc R
C69 C 0.0204(7) 0.2293(4) 1.5541(4) 0.047(2) Uani 1 1 d .
C70 C 0.0869(6) 0.2599(4) 1.5857(3) 0.039(2) Uani 1 1 d .
H70A H 0.0803 0.2743 1.6145 0.047 Uiso 1 1 calc R
C71 C 0.1258(7) 0.1703(5) 1.4101(4) 0.057(3) Uani 1 1 d .
H71A H 0.1085 0.2026 1.3958 0.068 Uiso 1 1 calc R
C72 C 0.1133(8) 0.1261(6) 1.3809(4) 0.072(4) Uani 1 1 d .
H72A H 0.0869 0.1284 1.3481 0.086 Uiso 1 1 calc R
C73 C 0.1412(8) 0.0786(6) 1.4019(4) 0.070(4) Uani 1 1 d .
H73A H 0.1339 0.0482 1.3832 0.084 Uiso 1 1 calc R
C74 C 0.1804(8) 0.0758(5) 1.4512(4) 0.065(3) Uani 1 1 d .
H74A H 0.2011 0.0442 1.4656 0.078 Uiso 1 1 calc R
C75 C 0.1876(6) 0.1219(4) 1.4780(4) 0.049(3) Uani 1 1 d .
C76 C 0.2255(7) 0.1231(4) 1.5302(4) 0.046(2) Uani 1 1 d .
H76A H 0.2517 0.0937 1.5468 0.055 Uiso 1 1 calc R
C77 C 0.2496(6) 0.2522(4) 1.7052(3) 0.036(2) Uani 1 1 d .
C78 C 0.1973(7) 0.2513(4) 1.7411(3) 0.048(2) Uani 1 1 d .
H78A H 0.2023 0.2844 1.7577 0.072 Uiso 1 1 calc R
H78B H 0.2167 0.2237 1.7640 0.072 Uiso 1 1 calc R
H78C H 0.1389 0.2453 1.7249 0.072 Uiso 1 1 calc R
C79 C 0.4342(8) 0.1296(5) 1.6528(7) 0.084(5) Uani 1 1 d .
C80 C 0.5010(12) 0.0905(6) 1.6503(9) 0.179(13) Uani 1 1 d .
H80A H 0.5356 0.1038 1.6299 0.268 Uiso 1 1 calc R
H80B H 0.4748 0.0582 1.6371 0.268 Uiso 1 1 calc R
H80C H 0.5359 0.0844 1.6821 0.268 Uiso 1 1 calc R
C81 C 0.2741(12) 0.0999(7) 1.7927(5) 0.120(7) Uani 1 1 d .
H81A H 0.3167 0.1097 1.8210 0.180 Uiso 1 1 calc R
H81B H 0.2716 0.0623 1.7899 0.180 Uiso 1 1 calc R
H81C H 0.2199 0.1131 1.7951 0.180 Uiso 1 1 calc R
C82 C 0.5053(8) 0.3307(7) 1.3010(6) 0.118(7) Uani 1 1 d D
H82A H 0.4984 0.3662 1.2892 0.177 Uiso 1 1 d R
H82C H 0.4998 0.3365 1.3334 0.177 Uiso 1 1 d R
H82B H 0.5469 0.3187 1.2846 0.177 Uiso 1 1 d R
N1 N 0.6652(5) 0.3072(3) 1.7279(3) 0.0431(19) Uani 1 1 d .
N2 N 0.5564(5) 0.2770(3) 1.6496(3) 0.0353(17) Uani 1 1 d .
N3 N 0.5993(5) 0.3975(3) 1.6522(3) 0.0390(18) Uani 1 1 d .
N4 N 0.4412(5) 0.3638(3) 1.6404(3) 0.0375(18) Uani 1 1 d .
N5 N 0.5386(5) 0.3922(3) 1.7471(3) 0.0421(19) Uani 1 1 d .
N6 N 0.4752(5) 0.2974(3) 1.7255(3) 0.0378(18) Uani 1 1 d .
N7 N 0.1332(5) 0.2900(4) 1.4611(3) 0.049(2) Uani 1 1 d .
N8 N 0.2805(5) 0.2626(3) 1.5156(3) 0.0398(18) Uani 1 1 d .
N9 N 0.0385(5) 0.2097(3) 1.5142(3) 0.049(2) Uani 1 1 d .
N10 N 0.1567(5) 0.2658(3) 1.5710(3) 0.0391(18) Uani 1 1 d .
N11 N 0.1616(5) 0.1693(4) 1.4579(3) 0.047(2) Uani 1 1 d .
N12 N 0.2204(5) 0.1666(3) 1.5518(3) 0.0405(18) Uani 1 1 d .
O1 O 0.4912(4) 0.2635(3) 1.6117(2) 0.0386(15) Uani 1 1 d .
O1W O -0.1759(18) 0.1853(15) 0.8955(7) 0.54(4) Uani 1 1 d .
H1WA H -0.1517 0.2131 0.8891 0.642 Uiso 1 1 d R
H1WB H -0.1623 0.2018 0.9222 0.642 Uiso 1 1 d R
O2 O 0.3642(4) 0.3410(2) 1.6336(2) 0.0347(14) Uani 1 1 d .
O3 O 0.4411(4) 0.2508(2) 1.7094(2) 0.0363(14) Uani 1 1 d .
O4 O 0.3542(4) 0.2493(2) 1.5486(2) 0.0377(14) Uani 1 1 d .
O5 O 0.2218(4) 0.2936(2) 1.5990(2) 0.0377(14) Uani 1 1 d .
O6 O 0.2540(4) 0.1710(2) 1.6007(2) 0.0386(15) Uani 1 1 d .
O7 O 0.3303(5) 0.4446(3) 1.6624(3) 0.0536(18) Uani 1 1 d .
O8 O 0.2556(5) 0.3969(3) 1.7271(2) 0.0488(17) Uani 1 1 d .
O9 O 0.1533(5) 0.4527(3) 1.6462(3) 0.0505(17) Uani 1 1 d .
O10 O 0.1108(4) 0.3488(2) 1.6725(2) 0.0427(15) Uani 1 1 d .
O11 O 0.2492(4) 0.4192(3) 1.5708(2) 0.0445(16) Uani 1 1 d .
O12 O 0.0986(4) 0.3745(2) 1.5790(2) 0.0418(15) Uani 1 1 d .
O13 O 0.2725(5) 0.0433(3) 1.6246(3) 0.0510(18) Uani 1 1 d .
O14 O 0.1885(4) 0.0445(3) 1.6989(2) 0.0491(17) Uani 1 1 d .
O15 O 0.1193(4) 0.0959(3) 1.6046(2) 0.0433(16) Uani 1 1 d .
O16 O 0.1132(4) 0.1460(3) 1.6894(2) 0.0480(17) Uani 1 1 d .
O17 O 0.4381(5) 0.1468(3) 1.5100(3) 0.0542(19) Uani 1 1 d .
O18 O 0.5934(4) 0.1688(3) 1.5707(2) 0.0468(16) Uani 1 1 d .
O19 O 0.5699(5) 0.2188(3) 1.4784(3) 0.064(2) Uani 1 1 d U
O20 O 0.3950(5) 0.2361(3) 1.4565(2) 0.0518(18) Uani 1 1 d .
O21 O 0.4811(4) 0.3189(3) 1.5056(3) 0.0506(18) Uani 1 1 d .
O22 O 0.6251(5) 0.2742(3) 1.5634(3) 0.0567(19) Uani 1 1 d .
O23 O 0.2675(4) 0.2103(2) 1.6856(2) 0.0362(14) Uani 1 1 d .
O24 O 0.2763(4) 0.2956(2) 1.6926(2) 0.0376(14) Uani 1 1 d .
O25 O 0.3825(5) 0.1171(4) 1.6781(3) 0.082(3) Uani 1 1 d .
O26 O 0.4318(5) 0.1712(3) 1.6304(5) 0.094(4) Uani 1 1 d .
O27 O 0.2945(5) 0.1212(3) 1.7520(2) 0.057(2) Uani 1 1 d .
H27A H 0.3436 0.1227 1.7463 0.068 Uiso 1 1 d R
O28 O 0.4215(5) 0.3116(3) 1.2798(2) 0.0513(18) Uani 1 1 d D
H28A H 0.3767 0.3093 1.2902 0.062 Uiso 1 1 d R

loop_
_atom_site_aniso_label
_atom_site_aniso_U_11
_atom_site_aniso_U_22
_atom_site_aniso_U_33
_atom_site_aniso_U_23
_atom_site_aniso_U_13
_atom_site_aniso_U_12
Dy1 0.0340(2) 0.0301(2) 0.0301(2) 0.00084(16) 0.00690(16) -0.00374(18)
Dy2 0.0396(3) 0.0317(2) 0.0371(2) 0.00331(18) 0.01170(18) 0.00029(19)
Dy3 0.0382(2) 0.0338(2) 0.0347(2) 0.00051(18) 0.01099(18) -0.00304(19)
Dy4 0.0422(3) 0.0450(3) 0.0384(2) -0.0034(2) 0.0056(2) 0.0090(2)
Ni1 0.0373(7) 0.0332(6) 0.0366(6) -0.0004(5) 0.0048(5) -0.0052(5)
Ni2 0.0362(7) 0.0518(8) 0.0324(6) -0.0022(5) 0.0051(5) -0.0051(6)
F1 0.44(3) 0.097(8) 0.291(19) -0.113(10) 0.256(19) -0.163(13)
F2 0.196(13) 0.142(11) 0.209(14) 0.113(11) -0.009(11) -0.059(9)
F3 0.087(7) 0.103(8) 0.305(17) 0.068(9) 0.068(9) -0.016(6)
F4 0.257(15) 0.156(10) 0.082(7) -0.069(7) 0.069(8) -0.081(10)
F5 0.173(10) 0.137(9) 0.073(6) 0.020(6) 0.054(6) 0.022(8)
F6 0.126(9) 0.328(19) 0.063(6) 0.025(8) 0.046(6) 0.097(11)
F7 0.142(11) 0.047(6) 0.49(3) -0.017(11) 0.055(15) 0.017(7)
F8 0.37(2) 0.112(9) 0.133(10) 0.074(8) 0.114(12) 0.145(12)
F9 0.220(12) 0.084(6) 0.175(10) 0.049(6) 0.133(10) 0.086(8)
F10 0.085(6) 0.133(7) 0.070(5) 0.037(5) 0.026(4) -0.019(5)
F11 0.080(5) 0.079(5) 0.118(6) -0.023(5) 0.060(5) -0.026(4)
F12 0.057(5) 0.096(6) 0.131(7) 0.000(5) 0.052(5) 0.010(4)
F13 0.074(6) 0.187(10) 0.166(9) 0.132(8) 0.070(6) 0.049(6)
F14 0.167(10) 0.094(7) 0.122(8) 0.013(6) 0.065(7) -0.051(7)
F15 0.089(6) 0.116(7) 0.074(5) 0.054(5) 0.024(4) 0.002(5)
F16 0.052(5) 0.202(11) 0.110(7) -0.024(7) 0.033(5) 0.017(6)
F17 0.053(5) 0.079(6) 0.166(9) 0.008(6) -0.015(5) -0.006(4)
F18 0.058(5) 0.163(9) 0.100(6) 0.070(6) -0.005(4) 0.002(5)
F19 0.46(3) 0.055(6) 0.205(13) -0.034(7) 0.221(16) -0.014(10)
F20 0.180(12) 0.286(18) 0.080(7) -0.085(9) -0.026(7) 0.077(12)
F21 0.106(7) 0.170(10) 0.145(9) -0.091(8) 0.065(7) -0.024(7)
F22 0.297(18) 0.098(8) 0.223(14) -0.032(8) 0.162(13) -0.109(10)
F23 0.121(9) 0.172(12) 0.304(18) 0.145(12) 0.129(11) 0.036(8)
F24 0.178(11) 0.305(18) 0.109(8) 0.108(10) -0.027(8) -0.164(12)
F25 0.099(6) 0.146(8) 0.059(5) -0.030(5) 0.019(4) -0.060(6)
F26 0.049(4) 0.121(7) 0.098(6) -0.027(5) -0.005(4) -0.023(4)
F27 0.099(6) 0.064(5) 0.113(7) -0.027(5) -0.017(5) -0.009(5)
F28 0.320(19) 0.083(7) 0.36(2) 0.024(10) 0.288(18) 0.059(10)
F29 0.102(8) 0.33(2) 0.082(7) -0.031(9) 0.047(6) 0.025(10)
F30 0.093(7) 0.209(12) 0.171(10) -0.077(9) 0.095(7) -0.070(8)
F31 0.080(6) 0.049(5) 0.238(12) -0.006(6) 0.053(7) -0.011(4)
F32 0.156(11) 0.110(9) 0.229(14) 0.021(9) 0.094(11) 0.002(8)
F33 0.089(8) 0.86(5) 0.053(6) 0.004(15) -0.006(6) -0.035(17)
F34 0.117(9) 0.130(9) 0.270(16) -0.074(11) -0.122(10) 0.056(8)
F35 0.105(8) 0.254(15) 0.181(12) -0.065(11) 0.004(8) 0.114(10)
F36 0.206(16) 0.30(2) 0.39(3) 0.26(2) 0.169(18) 0.086(15)
F37 0.171(9) 0.185(9) 0.189(9) 0.019(7) 0.043(7) 0.042(8)
F38 0.223(19) 0.65(5) 0.153(14) -0.21(2) -0.046(13) 0.12(2)
F39 0.213(18) 0.26(2) 0.41(3) -0.094(19) 0.25(2) -0.064(16)
F40 0.203(13) 0.151(11) 0.113(9) -0.009(8) 0.019(8) -0.026(10)
F41 0.062(6) 0.286(16) 0.101(7) -0.029(8) 0.032(5) -0.015(7)
F42 0.141(9) 0.186(10) 0.056(5) -0.039(6) 0.004(5) 0.060(8)
F43 0.109(9) 0.249(16) 0.45(3) 0.274(19) 0.105(13) 0.044(10)
F44 0.269(16) 0.162(11) 0.127(9) 0.071(8) 0.079(10) 0.160(12)
F45 0.45(3) 0.089(8) 0.101(9) 0.044(7) -0.067(13) -0.051(12)
F46 0.075(6) 0.164(10) 0.200(12) -0.027(9) 0.050(7) 0.023(7)
F47 0.061(6) 0.137(9) 0.261(15) -0.083(10) 0.018(7) -0.026(6)
F48 0.061(6) 0.37(2) 0.171(12) 0.149(14) -0.031(7) -0.061(9)
C1 0.095(11) 0.048(8) 0.084(10) 0.000(7) 0.015(8) -0.020(8)
C2 0.074(8) 0.037(6) 0.067(7) 0.002(5) 0.022(6) -0.013(6)
C3 0.100(10) 0.039(6) 0.062(7) -0.013(5) 0.029(7) -0.007(6)
C4 0.072(8) 0.056(7) 0.039(6) -0.008(5) 0.013(5) -0.003(6)
C5 0.127(14) 0.049(7) 0.068(9) -0.011(7) 0.038(9) -0.011(8)
C6 0.099(12) 0.059(9) 0.101(12) 0.023(8) 0.036(9) 0.025(9)
C7 0.067(8) 0.050(7) 0.050(6) 0.003(5) 0.021(6) 0.025(6)
C8 0.059(7) 0.058(7) 0.054(7) 0.009(5) 0.021(5) 0.013(6)
C9 0.046(6) 0.049(6) 0.044(6) 0.003(5) 0.016(5) 0.005(5)
C10 0.063(8) 0.064(8) 0.059(7) 0.000(6) 0.024(6) 0.003(6)
C11 0.051(7) 0.074(9) 0.074(8) 0.040(7) 0.025(6) 0.012(7)
C12 0.041(6) 0.050(6) 0.049(6) 0.009(5) 0.017(5) 0.006(5)
C13 0.048(6) 0.052(6) 0.050(6) 0.018(5) 0.017(5) 0.003(5)
C14 0.044(6) 0.041(6) 0.057(6) -0.002(5) 0.011(5) 0.001(5)
C15 0.044(6) 0.063(8) 0.065(7) 0.010(6) 0.018(5) 0.006(6)
C16 0.096(11) 0.055(8) 0.072(9) -0.013(7) 0.026(8) 0.007(8)
C17 0.057(7) 0.041(6) 0.055(6) -0.002(5) 0.006(5) 0.000(5)
C18 0.078(9) 0.039(6) 0.071(8) -0.001(6) 0.011(7) -0.013(6)
C19 0.051(6) 0.038(6) 0.055(6) 0.018(5) 0.006(5) -0.002(5)
C20 0.059(8) 0.066(9) 0.084(10) 0.027(7) 0.010(7) -0.018(7)
C21 0.054(7) 0.059(8) 0.068(8) -0.010(6) 0.007(6) -0.017(6)
C22 0.047(6) 0.052(6) 0.049(6) 0.005(5) -0.001(5) -0.012(5)
C23 0.039(6) 0.068(7) 0.056(7) 0.003(6) 0.011(5) -0.011(5)
C24 0.037(6) 0.046(6) 0.067(7) 0.003(5) 0.018(5) -0.002(5)
C25 0.063(8) 0.094(11) 0.070(9) -0.012(8) 0.033(7) -0.003(8)
C26 0.101(12) 0.055(8) 0.096(11) -0.042(8) 0.025(9) -0.019(8)
C27 0.115(9) 0.113(9) 0.105(9) 0.008(8) 0.034(7) -0.014(8)
C28 0.114(9) 0.125(10) 0.125(10) 0.010(8) 0.043(8) 0.019(8)
C29 0.085(10) 0.106(12) 0.100(11) -0.059(10) -0.037(9) 0.052(10)
C30 0.044(7) 0.048(7) 0.103(10) 0.009(7) 0.029(7) 0.014(6)
C31 0.033(8) 0.34(4) 0.058(9) -0.049(14) 0.023(7) -0.008(13)
C32 0.091(8) 0.096(8) 0.111(9) -0.009(7) 0.020(7) 0.005(7)
C33 0.100(14) 0.22(2) 0.094(13) -0.005(14) 0.049(11) 0.009(15)
C34 0.152(18) 0.23(2) 0.072(11) -0.057(13) -0.026(11) 0.143(18)
C35 0.082(9) 0.072(9) 0.039(6) -0.006(6) 0.007(6) 0.017(7)
C36 0.084(10) 0.044(7) 0.104(12) 0.001(7) 0.038(9) -0.013(7)
C37 0.047(7) 0.048(6) 0.072(8) 0.006(5) 0.024(6) 0.006(5)
C38 0.058(8) 0.058(8) 0.098(10) -0.004(7) 0.034(7) -0.005(6)
C39 0.044(6) 0.061(7) 0.078(8) -0.011(6) 0.027(6) 0.008(6)
C40 0.043(8) 0.107(13) 0.113(13) -0.038(10) 0.024(8) -0.017(8)
C41 0.049(7) 0.056(7) 0.062(7) 0.001(6) -0.003(5) -0.005(6)
C42 0.065(9) 0.100(11) 0.062(8) -0.001(8) -0.021(7) 0.012(8)
C43 0.060(9) 0.104(12) 0.094(11) -0.019(9) -0.019(8) 0.028(8)
C44 0.062(8) 0.069(8) 0.071(8) -0.013(7) -0.006(6) 0.019(7)
C45 0.040(6) 0.054(6) 0.041(5) -0.004(5) 0.001(4) 0.011(5)
C46 0.044(6) 0.039(5) 0.051(6) -0.005(5) 0.014(5) -0.003(5)
C47 0.038(6) 0.050(6) 0.058(6) 0.000(5) 0.004(5) -0.006(5)
C48 0.048(7) 0.060(7) 0.070(8) -0.002(6) 0.017(6) -0.023(6)
C49 0.061(7) 0.053(7) 0.064(7) 0.015(6) 0.024(6) -0.009(6)
C50 0.044(6) 0.048(6) 0.061(7) 0.012(5) 0.017(5) -0.014(5)
C51 0.040(6) 0.040(5) 0.047(6) 0.003(4) 0.009(4) -0.010(5)
C52 0.043(6) 0.036(5) 0.039(5) 0.007(4) 0.002(4) -0.004(4)
C53 0.048(6) 0.042(6) 0.053(6) -0.015(5) 0.005(5) -0.007(5)
C54 0.067(8) 0.045(6) 0.060(7) -0.017(5) 0.006(6) -0.013(6)
C55 0.085(9) 0.054(7) 0.052(7) -0.015(6) 0.013(6) -0.003(7)
C56 0.072(8) 0.054(7) 0.045(6) -0.011(5) 0.018(5) -0.001(6)
C57 0.051(6) 0.037(5) 0.038(5) 0.003(4) -0.001(4) 0.000(5)
C58 0.050(6) 0.037(5) 0.038(5) -0.004(4) 0.013(4) -0.009(5)
C59 0.046(6) 0.076(8) 0.050(6) 0.002(6) 0.000(5) 0.008(6)
C60 0.070(9) 0.088(10) 0.062(8) 0.017(7) -0.006(7) 0.040(8)
C61 0.082(10) 0.075(9) 0.075(9) 0.042(7) 0.010(7) 0.034(8)
C62 0.075(8) 0.065(8) 0.059(7) 0.018(6) 0.022(6) 0.017(7)
C63 0.035(5) 0.057(6) 0.046(6) 0.005(5) 0.014(4) 0.007(5)
C64 0.044(6) 0.047(6) 0.039(5) 0.007(4) 0.011(4) 0.000(5)
C65 0.035(6) 0.088(10) 0.084(9) -0.032(7) 0.001(6) -0.010(6)
C66 0.032(6) 0.081(9) 0.118(12) -0.033(9) 0.006(7) -0.018(6)
C67 0.045(7) 0.077(9) 0.112(11) -0.032(8) 0.023(7) -0.009(7)
C68 0.035(6) 0.066(8) 0.081(8) -0.006(6) 0.026(6) 0.001(5)
C69 0.049(6) 0.044(6) 0.051(6) 0.000(5) 0.016(5) -0.002(5)
C70 0.041(5) 0.037(5) 0.041(5) -0.004(4) 0.013(4) -0.002(4)
C71 0.050(7) 0.076(8) 0.042(6) -0.005(5) 0.006(5) -0.005(6)
C72 0.079(9) 0.087(10) 0.049(7) -0.019(7) 0.014(6) -0.013(8)
C73 0.075(9) 0.089(10) 0.050(7) -0.031(7) 0.023(6) -0.032(8)
C74 0.076(8) 0.071(8) 0.055(7) -0.023(6) 0.029(6) -0.017(7)
C75 0.043(6) 0.064(7) 0.044(6) -0.010(5) 0.018(5) -0.019(5)
C76 0.053(6) 0.044(6) 0.044(5) -0.007(5) 0.018(5) -0.016(5)
C77 0.036(5) 0.044(6) 0.024(4) -0.001(4) -0.002(4) -0.011(4)
C78 0.064(7) 0.050(6) 0.033(5) 0.001(4) 0.018(5) 0.000(5)
C79 0.043(7) 0.051(8) 0.166(16) -0.036(9) 0.041(9) -0.003(6)
C80 0.177(19) 0.076(11) 0.37(3) 0.105(16) 0.23(2) 0.067(12)
C81 0.181(18) 0.132(14) 0.044(7) 0.004(8) 0.020(9) -0.092(14)
C82 0.101(13) 0.122(14) 0.114(13) -0.065(12) -0.006(10) -0.025(11)
N1 0.039(5) 0.047(5) 0.037(4) 0.002(4) -0.003(3) -0.001(4)
N2 0.030(4) 0.037(4) 0.038(4) 0.000(3) 0.007(3) -0.010(4)
N3 0.038(4) 0.037(4) 0.043(4) -0.002(4) 0.012(3) -0.007(4)
N4 0.037(4) 0.031(4) 0.048(5) -0.005(3) 0.017(4) -0.005(4)
N5 0.046(5) 0.039(4) 0.039(4) -0.003(3) 0.004(4) -0.006(4)
N6 0.041(4) 0.030(4) 0.038(4) 0.000(3) 0.001(3) 0.002(4)
N7 0.041(5) 0.069(6) 0.034(4) -0.007(4) 0.004(4) 0.012(4)
N8 0.038(4) 0.054(5) 0.029(4) 0.003(4) 0.010(3) -0.001(4)
N9 0.040(5) 0.055(5) 0.048(5) -0.004(4) 0.002(4) -0.008(4)
N10 0.034(4) 0.038(4) 0.042(4) 0.006(3) 0.003(3) -0.013(4)
N11 0.041(5) 0.061(6) 0.038(4) -0.008(4) 0.007(4) -0.012(4)
N12 0.036(4) 0.051(5) 0.036(4) -0.001(4) 0.011(3) -0.010(4)
O1 0.025(3) 0.049(4) 0.040(3) 0.002(3) 0.004(3) -0.001(3)
O1W 0.43(4) 0.87(7) 0.18(2) -0.20(3) -0.16(2) 0.54(5)
O2 0.034(3) 0.025(3) 0.044(3) 0.000(3) 0.006(3) -0.002(3)
O3 0.044(4) 0.027(3) 0.036(3) 0.000(3) 0.006(3) -0.006(3)
O4 0.031(3) 0.048(4) 0.031(3) 0.007(3) 0.003(3) -0.004(3)
O5 0.040(4) 0.031(3) 0.038(3) -0.004(3) 0.002(3) 0.000(3)
O6 0.043(4) 0.044(4) 0.027(3) 0.001(3) 0.006(3) -0.010(3)
O7 0.061(5) 0.040(4) 0.063(5) -0.014(3) 0.021(4) -0.008(4)
O8 0.064(5) 0.041(4) 0.042(4) -0.004(3) 0.013(3) -0.005(4)
O9 0.057(5) 0.039(4) 0.060(4) 0.005(3) 0.022(4) 0.009(3)
O10 0.044(4) 0.041(4) 0.046(4) 0.003(3) 0.015(3) 0.006(3)
O11 0.043(4) 0.050(4) 0.042(4) 0.013(3) 0.014(3) 0.008(3)
O12 0.045(4) 0.038(4) 0.042(4) 0.013(3) 0.010(3) 0.004(3)
O13 0.062(5) 0.039(4) 0.053(4) 0.000(3) 0.016(4) 0.006(4)
O14 0.058(5) 0.035(4) 0.054(4) 0.008(3) 0.013(3) -0.011(3)
O15 0.039(4) 0.043(4) 0.047(4) -0.001(3) 0.009(3) -0.013(3)
O16 0.048(4) 0.047(4) 0.055(4) -0.006(3) 0.023(3) -0.003(3)
O17 0.056(5) 0.042(4) 0.065(5) -0.001(4) 0.016(4) 0.018(4)
O18 0.046(4) 0.044(4) 0.052(4) 0.000(3) 0.015(3) 0.013(3)
O19 0.077(5) 0.073(5) 0.041(4) 0.002(4) 0.012(4) 0.006(4)
O20 0.053(4) 0.063(5) 0.037(4) 0.003(3) 0.008(3) 0.019(4)
O21 0.044(4) 0.042(4) 0.068(5) 0.008(3) 0.017(3) -0.002(3)
O22 0.044(4) 0.074(5) 0.051(4) 0.000(4) 0.011(3) -0.007(4)
O23 0.045(4) 0.030(3) 0.034(3) -0.006(3) 0.010(3) -0.012(3)
O24 0.038(4) 0.034(3) 0.040(3) 0.007(3) 0.007(3) -0.003(3)
O25 0.028(4) 0.143(9) 0.074(6) -0.049(6) 0.010(4) -0.003(5)
O26 0.035(5) 0.044(5) 0.206(12) -0.028(6) 0.035(6) 0.000(4)
O27 0.073(5) 0.057(5) 0.037(4) 0.014(3) 0.007(3) -0.016(4)
O28 0.063(5) 0.051(4) 0.038(4) -0.005(3) 0.008(3) 0.002(4)

loop_
_atom_type_symbol
_atom_type_description
_atom_type_scat_dispersion_real
_atom_type_scat_dispersion_imag
_atom_type_scat_source
C C 0.0033 0.0016 'International Tables Vol C Tables 4.2.6.8 and 6.1.1.4'
H H 0.0000 0.0000 'International Tables Vol C Tables 4.2.6.8 and 6.1.1.4'
N N 0.0061 0.0033 'International Tables Vol C Tables 4.2.6.8 and 6.1.1.4'
O O 0.0106 0.0060 'International Tables Vol C Tables 4.2.6.8 and 6.1.1.4'
F F 0.0171 0.0103 'International Tables Vol C Tables 4.2.6.8 and 6.1.1.4'
Cl Cl 0.1484 0.1585 'International Tables Vol C Tables 4.2.6.8 and 6.1.1.4'
Ni Ni 0.3393 1.1124 'International Tables Vol C Tables 4.2.6.8 and 6.1.1.4'
Dy Dy -0.1892 4.4098 'International Tables Vol C Tables 4.2.6.8 and 6.1.1.4'

loop_
_geom_angle_atom_site_label_1
_geom_angle_atom_site_label_2
_geom_angle_atom_site_label_3
_geom_angle
O26 Dy1 O3 79.7(3)
O26 Dy1 O4 82.0(3)
O3 Dy1 O4 142.0(2)
O26 Dy1 O2 141.5(3)
O3 Dy1 O2 84.8(2)
O4 Dy1 O2 89.3(2)
O26 Dy1 O5 147.4(3)
O3 Dy1 O5 129.2(2)
O4 Dy1 O5 80.5(2)
O2 Dy1 O5 65.4(2)
O26 Dy1 O23 94.6(3)
O3 Dy1 O23 74.2(2)
O4 Dy1 O23 140.6(2)
O2 Dy1 O23 114.7(2)
O5 Dy1 O23 82.1(2)
O26 Dy1 O1 66.2(3)
O3 Dy1 O1 79.7(2)
O4 Dy1 O1 62.5(2)
O2 Dy1 O1 76.6(2)
O5 Dy1 O1 126.7(2)
O23 Dy1 O1 150.0(2)
O26 Dy1 O6 70.1(3)
O3 Dy1 O6 123.08(19)
O4 Dy1 O6 80.3(2)
O2 Dy1 O6 145.1(2)
O5 Dy1 O6 80.0(2)
O23 Dy1 O6 61.98(19)
O1 Dy1 O6 125.0(2)
O26 Dy1 O24 137.1(3)
O3 Dy1 O24 68.7(2)
O4 Dy1 O24 140.1(2)
O2 Dy1 O24 64.76(19)
O5 Dy1 O24 61.71(19)
O23 Dy1 O24 49.95(19)
O1 Dy1 O24 131.2(2)
O6 Dy1 O24 103.44(19)
O26 Dy1 C77 116.4(3)
O3 Dy1 C77 69.4(2)
O4 Dy1 C77 148.2(2)
O2 Dy1 C77 89.9(2)
O5 Dy1 C77 70.4(2)
O23 Dy1 C77 24.8(2)
O1 Dy1 C77 147.3(2)
O6 Dy1 C77 82.3(2)
O24 Dy1 C77 25.2(2)
O26 Dy1 Dy2 175.6(3)
O3 Dy1 Dy2 95.89(15)
O4 Dy1 Dy2 101.45(15)
O2 Dy1 Dy2 36.70(14)
O5 Dy1 Dy2 36.73(14)
O23 Dy1 Dy2 84.42(14)
O1 Dy1 Dy2 112.94(15)
O6 Dy1 Dy2 112.97(15)
O24 Dy1 Dy2 39.98(13)
C77 Dy1 Dy2 61.79(18)
O26 Dy1 Dy4 60.1(3)
O3 Dy1 Dy4 109.78(16)
O4 Dy1 Dy4 33.10(15)
O2 Dy1 Dy4 93.46(15)
O5 Dy1 Dy4 112.03(15)
O23 Dy1 Dy4 151.83(14)
O1 Dy1 Dy4 33.33(14)
O6 Dy1 Dy4 95.45(14)
O24 Dy1 Dy4 158.17(13)
C77 Dy1 Dy4 176.42(18)
Dy2 Dy1 Dy4 121.768(16)
O9 Dy2 O7 72.3(3)
O9 Dy2 O2 144.0(2)
O7 Dy2 O2 73.6(2)
O9 Dy2 O5 141.2(2)
O7 Dy2 O5 136.7(2)
O2 Dy2 O5 65.5(2)
O9 Dy2 O10 73.9(2)
O7 Dy2 O10 132.6(2)
O2 Dy2 O10 140.6(2)
O5 Dy2 O10 89.7(2)
O9 Dy2 O11 79.6(2)
O7 Dy2 O11 68.8(2)
O2 Dy2 O11 77.5(2)
O5 Dy2 O11 88.6(2)
O10 Dy2 O11 134.7(2)
O9 Dy2 O8 73.5(2)
O7 Dy2 O8 69.2(2)
O2 Dy2 O8 104.8(2)
O5 Dy2 O8 133.9(2)
O10 Dy2 O8 69.9(2)
O11 Dy2 O8 135.1(2)
O9 Dy2 O12 69.6(2)
O7 Dy2 O12 126.8(2)
O2 Dy2 O12 125.3(2)
O5 Dy2 O12 71.6(2)
O10 Dy2 O12 67.6(2)
O11 Dy2 O12 69.0(2)
O8 Dy2 O12 129.5(2)
O9 Dy2 O24 137.6(2)
O7 Dy2 O24 112.5(2)
O2 Dy2 O24 67.9(2)
O5 Dy2 O24 64.7(2)
O10 Dy2 O24 74.0(2)
O11 Dy2 O24 142.6(2)
O8 Dy2 O24 70.0(2)
O12 Dy2 O24 120.7(2)
O9 Dy2 Dy1 177.85(18)
O7 Dy2 Dy1 109.02(18)
O2 Dy2 Dy1 36.74(14)
O5 Dy2 Dy1 36.78(14)
O10 Dy2 Dy1 105.95(15)
O11 Dy2 Dy1 99.23(16)
O8 Dy2 Dy1 108.54(17)
O12 Dy2 Dy1 108.33(15)
O24 Dy2 Dy1 43.73(14)
O25 Dy3 O6 80.6(3)
O25 Dy3 O23 82.5(3)
O6 Dy3 O23 66.7(2)
O25 Dy3 O15 136.3(3)
O6 Dy3 O15 76.8(2)
O23 Dy3 O15 120.4(2)
O25 Dy3 O16 152.7(3)
O6 Dy3 O16 109.6(2)
O23 Dy3 O16 78.9(2)
O15 Dy3 O16 71.0(2)
O25 Dy3 O14 110.4(3)
O6 Dy3 O14 150.8(2)
O23 Dy3 O14 139.8(2)
O15 Dy3 O14 77.0(2)
O16 Dy3 O14 73.4(2)
O25 Dy3 O27 74.5(3)
O6 Dy3 O27 137.1(2)
O23 Dy3 O27 75.8(2)
O15 Dy3 O27 143.2(2)
O16 Dy3 O27 81.6(3)
O14 Dy3 O27 71.8(2)
O25 Dy3 O13 72.4(3)
O6 Dy3 O13 88.2(2)
O23 Dy3 O13 147.1(2)
O15 Dy3 O13 70.0(2)
O16 Dy3 O13 131.5(2)
O14 Dy3 O13 70.7(2)
O27 Dy3 O13 115.7(3)
O25 Dy3 Dy1 63.3(3)
O6 Dy3 Dy1 37.22(15)
O23 Dy3 Dy1 36.41(14)
O15 Dy3 Dy1 111.83(15)
O16 Dy3 Dy1 109.14(17)
O14 Dy3 Dy1 171.13(17)
O27 Dy3 Dy1 99.95(17)
O13 Dy3 Dy1 111.35(17)
O1 Dy4 O4 66.0(2)
O1 Dy4 O21 90.4(2)
O4 Dy4 O21 85.2(2)
O1 Dy4 O19 144.7(3)
O4 Dy4 O19 146.5(2)
O21 Dy4 O19 82.4(3)
O1 Dy4 O17 122.5(2)
O4 Dy4 O17 87.5(2)
O21 Dy4 O17 139.4(3)
O19 Dy4 O17 82.1(3)
O1 Dy4 O18 89.6(2)
O4 Dy4 O18 131.3(2)
O21 Dy4 O18 138.9(2)
O19 Dy4 O18 74.3(3)
O17 Dy4 O18 70.6(2)
O1 Dy4 O20 137.5(2)
O4 Dy4 O20 74.9(2)
O21 Dy4 O20 69.7(3)
O19 Dy4 O20 71.6(3)
O17 Dy4 O20 69.8(3)
O18 Dy4 O20 130.3(2)
O1 Dy4 O22 74.4(2)
O4 Dy4 O22 133.1(2)
O21 Dy4 O22 70.5(3)
O19 Dy4 O22 70.5(3)
O17 Dy4 O22 136.5(3)
O18 Dy4 O22 69.9(3)
O20 Dy4 O22 127.5(3)
O1 Dy4 Dy1 36.60(15)
O4 Dy4 Dy1 33.65(14)
O21 Dy4 Dy1 99.93(17)
O19 Dy4 Dy1 177.5(2)
O17 Dy4 Dy1 95.56(18)
O18 Dy4 Dy1 104.16(16)
O20 Dy4 Dy1 108.38(17)
O22 Dy4 Dy1 110.95(18)
N2 Ni1 N6 89.2(3)
N2 Ni1 N4 89.3(3)
N6 Ni1 N4 90.6(3)
N2 Ni1 N5 166.1(3)
N6 Ni1 N5 79.3(3)
N4 Ni1 N5 98.5(3)
N2 Ni1 N1 78.0(3)
N6 Ni1 N1 96.0(3)
N4 Ni1 N1 165.6(3)
N5 Ni1 N1 95.3(3)
N2 Ni1 N3 98.6(3)
N6 Ni1 N3 166.6(3)
N4 Ni1 N3 78.6(3)
N5 Ni1 N3 94.3(3)
N1 Ni1 N3 96.4(3)
N10 Ni2 N12 88.7(3)
N10 Ni2 N8 88.6(3)
N12 Ni2 N8 90.9(3)
N10 Ni2 N7 99.1(3)
N12 Ni2 N7 166.3(3)
N8 Ni2 N7 78.1(3)
N10 Ni2 N11 162.8(3)
N12 Ni2 N11 78.6(3)
N8 Ni2 N11 102.9(3)
N7 Ni2 N11 95.8(3)
N10 Ni2 N9 78.2(3)
N12 Ni2 N9 95.8(3)
N8 Ni2 N9 165.0(3)
N7 Ni2 N9 96.9(3)
N11 Ni2 N9 91.6(3)
C31 F37 F38 43.6(11)
C31 F38 F37 48.0(14)
F2 C1 F3 105.2(16)
F2 C1 F1 104.8(16)
F3 C1 F1 107.2(16)
F2 C1 C2 113.0(13)
F3 C1 C2 113.1(12)
F1 C1 C2 113.0(13)
O7 C2 C3 127.6(10)
O7 C2 C1 114.1(11)
C3 C2 C1 118.3(11)
C4 C3 C2 119.8(10)
O8 C4 C3 127.7(10)
O8 C4 C5 114.6(10)
C3 C4 C5 117.6(10)
F6 C5 F4 109.3(14)
F6 C5 F5 106.3(14)
F4 C5 F5 102.0(14)
F6 C5 C4 112.5(13)
F4 C5 C4 114.7(13)
F5 C5 C4 111.3(11)
F9 C6 F8 106.2(14)
F9 C6 F7 103.4(16)
F8 C6 F7 104.3(16)
F9 C6 C7 117.8(13)
F8 C6 C7 111.5(14)
F7 C6 C7 112.4(13)
O9 C7 C8 128.1(10)
O9 C7 C6 114.9(11)
C8 C7 C6 117.0(11)
C7 C8 C9 122.7(10)
O10 C9 C8 129.3(10)
O10 C9 C10 113.9(9)
C8 C9 C10 116.8(9)
F12 C10 F11 106.1(10)
F12 C10 F10 106.3(10)
F11 C10 F10 105.4(10)
F12 C10 C9 115.1(10)
F11 C10 C9 112.0(9)
F10 C10 C9 111.3(10)
F13 C11 F15 106.8(11)
F13 C11 F14 105.6(13)
F15 C11 F14 104.9(10)
F13 C11 C12 112.9(10)
F15 C11 C12 115.2(11)
F14 C11 C12 110.7(11)
O11 C12 C13 129.0(9)
O11 C12 C11 113.2(9)
C13 C12 C11 117.8(9)
C12 C13 C14 120.0(9)
O12 C14 C13 127.5(10)
O12 C14 C15 114.8(9)
C13 C14 C15 117.7(9)
F16 C15 F18 107.0(11)
F16 C15 F17 105.4(11)
F18 C15 F17 106.4(11)
F16 C15 C14 111.1(10)
F18 C15 C14 115.5(10)
F17 C15 C14 110.9(9)
F21 C16 F19 107.3(14)
F21 C16 F20 106.0(15)
F19 C16 F20 104.3(15)
F21 C16 C17 114.6(12)
F19 C16 C17 113.5(12)
F20 C16 C17 110.3(12)
O13 C17 C18 128.3(11)
O13 C17 C16 114.2(11)
C18 C17 C16 117.5(11)
C19 C18 C17 120.1(10)
O14 C19 C18 128.4(10)
O14 C19 C20 114.4(11)
C18 C19 C20 117.1(11)
F24 C20 F23 104.9(16)
F24 C20 F22 105.9(14)
F23 C20 F22 100.5(13)
F24 C20 C19 115.3(11)
F23 C20 C19 113.0(11)
F22 C20 C19 115.7(13)
F26 C21 F25 107.7(11)
F26 C21 F27 106.6(10)
F25 C21 F27 108.1(11)
F26 C21 C22 113.2(10)
F25 C21 C22 111.7(10)
F27 C21 C22 109.3(10)
O15 C22 C23 126.4(10)
O15 C22 C21 114.9(10)
C23 C22 C21 118.7(10)
C24 C23 C22 120.8(10)
O16 C24 C23 127.5(10)
O16 C24 C25 114.9(10)
C23 C24 C25 117.5(10)
F28 C25 F29 102.3(15)
F28 C25 F30 107.8(14)
F29 C25 F30 103.9(14)
F28 C25 C24 113.2(12)
F29 C25 C24 112.6(12)
F30 C25 C24 115.6(12)
F31 C26 F32 109.3(13)
F31 C26 F33 115.3(15)
F32 C26 F33 106.3(15)
F31 C26 C27 112.7(14)
F32 C26 C27 107.6(16)
F33 C26 C27 105.2(16)
O17 C27 C26 116.2(17)
O17 C27 C28 126.7(18)
C26 C27 C28 115.6(17)
C27 C28 C29 118.8(16)
O18 C29 C30 122.8(12)
O18 C29 C28 118.0(14)
C30 C29 C28 109.0(13)
F34 C30 F36 102.1(18)
F34 C30 F35 107.4(13)
F36 C30 F35 102.7(15)
F34 C30 C29 111.9(11)
F36 C30 C29 113.1(14)
F35 C30 C29 118.1(14)
F39 C31 F38 120(3)
F39 C31 F37 93.1(16)
F38 C31 F37 88(2)
F39 C31 C32 117(2)
F38 C31 C32 110.3(18)
F37 C31 C32 126(2)
O19 C32 C31 119.5(15)
O19 C32 C33 122.3(16)
C31 C32 C33 118.1(16)
C32 C33 C34 121.4(15)
O20 C34 C33 127.0(15)
O20 C34 C35 118.7(12)
C33 C34 C35 112.1(14)
F41 C35 F42 108.3(13)
F41 C35 F40 94.3(12)
F42 C35 F40 110.1(12)
F41 C35 C34 116.8(13)
F42 C35 C34 116.5(12)
F40 C35 C34 108.6(14)
F44 C36 F45 101.8(17)
F44 C36 F43 104.5(15)
F45 C36 F43 104.5(18)
F44 C36 C37 112.8(13)
F45 C36 C37 115.2(12)
F43 C36 C37 116.5(13)
O21 C37 C38 127.7(11)
O21 C37 C36 113.8(10)
C38 C37 C36 118.5(11)
C37 C38 C39 121.3(12)
O22 C39 C38 126.9(11)
O22 C39 C40 114.1(12)
C38 C39 C40 119.0(13)
F48 C40 F46 108.3(16)
F48 C40 F47 112.4(16)
F46 C40 F47 100.1(14)
F48 C40 C39 114.7(14)
F46 C40 C39 108.9(13)
F47 C40 C39 111.4(14)
N1 C41 C42 123.1(12)
C43 C42 C41 118.7(12)
C42 C43 C44 119.9(12)
C45 C44 C43 117.8(12)
N1 C45 C44 123.4(10)
N1 C45 C46 115.4(9)
C44 C45 C46 121.2(10)
N2 C46 C45 116.0(9)
N3 C47 C48 121.8(10)
C49 C48 C47 119.7(10)
C48 C49 C50 117.8(10)
C51 C50 C49 119.9(10)
N3 C51 C50 120.7(9)
N3 C51 C52 116.7(8)
C50 C51 C52 122.6(9)
N4 C52 C51 116.9(9)
N5 C53 C54 122.9(11)
C53 C54 C55 119.2(11)
C54 C55 C56 119.1(11)
C57 C56 C55 120.1(11)
N5 C57 C56 120.1(9)
N5 C57 C58 116.0(9)
C56 C57 C58 123.9(10)
N6 C58 C57 116.5(9)
N7 C59 C60 123.4(12)
C61 C60 C59 117.3(11)
C62 C61 C60 119.8(11)
C61 C62 C63 119.6(12)
N7 C63 C62 122.0(10)
N7 C63 C64 115.3(9)
C62 C63 C64 122.8(10)
N8 C64 C63 116.8(9)
N9 C65 C66 121.1(12)
C65 C66 C67 120.7(12)
C66 C67 C68 117.7(11)
C69 C68 C67 119.1(11)
N9 C69 C68 122.3(10)
N9 C69 C70 116.4(9)
C68 C69 C70 121.3(10)
N10 C70 C69 115.7(9)
N11 C71 C72 123.9(12)
C73 C72 C71 117.8(12)
C72 C73 C74 120.2(12)
C75 C74 C73 117.9(13)
N11 C75 C74 122.8(10)
N11 C75 C76 114.9(9)
C74 C75 C76 122.3(11)
N12 C76 C75 116.5(10)
O23 C77 O24 118.4(8)
O23 C77 C78 121.6(8)
O24 C77 C78 120.0(9)
O23 C77 Dy1 55.3(4)
O24 C77 Dy1 63.1(5)
C78 C77 Dy1 176.7(7)
O26 C79 O25 124.5(12)
O26 C79 C80 118.9(13)
O25 C79 C80 116.7(14)
C45 N1 C41 117.0(9)
C45 N1 Ni1 112.6(6)
C41 N1 Ni1 130.3(8)
C46 N2 O1 120.8(8)
C46 N2 Ni1 117.9(6)
O1 N2 Ni1 121.0(6)
C47 N3 C51 120.0(8)
C47 N3 Ni1 128.7(7)
C51 N3 Ni1 111.0(6)
C52 N4 O2 118.8(8)
C52 N4 Ni1 116.4(7)
O2 N4 Ni1 124.6(5)
C53 N5 C57 118.5(9)
C53 N5 Ni1 130.4(7)
C57 N5 Ni1 111.1(6)
C58 N6 O3 119.3(8)
C58 N6 Ni1 117.1(6)
O3 N6 Ni1 123.4(6)
C59 N7 C63 117.8(10)
C59 N7 Ni2 129.1(8)
C63 N7 Ni2 113.1(6)
C64 N8 O4 117.8(8)
C64 N8 Ni2 116.2(7)
O4 N8 Ni2 125.1(5)
C69 N9 C65 118.9(10)
C69 N9 Ni2 112.1(7)
C65 N9 Ni2 128.9(8)
C70 N10 O5 118.8(8)
C70 N10 Ni2 117.4(6)
O5 N10 Ni2 123.6(6)
C71 N11 C75 117.2(9)
C71 N11 Ni2 129.5(8)
C75 N11 Ni2 112.3(6)
C76 N12 O6 120.1(8)
C76 N12 Ni2 117.0(7)
O6 N12 Ni2 122.9(6)
N2 O1 Dy4 132.1(5)
N2 O1 Dy1 115.8(5)
Dy4 O1 Dy1 110.1(2)
N4 O2 Dy2 131.4(5)
N4 O2 Dy1 120.2(5)
Dy2 O2 Dy1 106.6(2)
N6 O3 Dy1 117.7(5)
N8 O4 Dy4 129.0(5)
N8 O4 Dy1 117.7(5)
Dy4 O4 Dy1 113.2(2)
N10 O5 Dy2 134.2(5)
N10 O5 Dy1 117.3(5)
Dy2 O5 Dy1 106.5(2)
N12 O6 Dy3 132.9(5)
N12 O6 Dy1 118.3(5)
Dy3 O6 Dy1 108.8(2)
C2 O7 Dy2 133.3(7)
C4 O8 Dy2 132.7(7)
C7 O9 Dy2 134.3(7)
C9 O10 Dy2 131.7(6)
C12 O11 Dy2 134.3(6)
C14 O12 Dy2 135.0(6)
C17 O13 Dy3 133.5(7)
C19 O14 Dy3 135.3(7)
C22 O15 Dy3 133.6(7)
C24 O16 Dy3 133.0(7)
C27 O17 Dy4 128.9(10)
C29 O18 Dy4 134.0(9)
C32 O19 Dy4 139.8(10)
C34 O20 Dy4 134.6(8)
C37 O21 Dy4 133.9(7)
C39 O22 Dy4 134.2(8)
C77 O23 Dy3 149.2(6)
C77 O23 Dy1 100.0(5)
Dy3 O23 Dy1 109.2(2)
C77 O24 Dy2 142.9(6)
C77 O24 Dy1 91.7(5)
Dy2 O24 Dy1 96.3(2)
C79 O25 Dy3 134.4(10)
C79 O26 Dy1 131.0(9)
C81 O27 Dy3 138.0(8)

loop_
_geom_bond_atom_site_label_1
_geom_bond_atom_site_label_2
_geom_bond_distance
Dy1 O26 2.342(8)
Dy1 O3 2.349(6)
Dy1 O4 2.369(6)
Dy1 O2 2.387(6)
Dy1 O5 2.389(6)
Dy1 O23 2.487(6)
Dy1 O1 2.493(6)
Dy1 O6 2.529(6)
Dy1 O24 2.660(6)
Dy1 C77 2.980(9)
Dy1 Dy2 3.8252(8)
Dy1 Dy4 3.9278(11)
Dy2 O9 2.376(7)
Dy2 O7 2.376(7)
Dy2 O2 2.385(6)
Dy2 O5 2.386(6)
Dy2 O10 2.408(6)
Dy2 O11 2.414(6)
Dy2 O8 2.423(7)
Dy2 O12 2.451(7)
Dy2 O24 2.473(6)
Dy3 O25 2.270(7)
Dy3 O6 2.334(6)
Dy3 O23 2.365(6)
Dy3 O15 2.373(6)
Dy3 O16 2.377(7)
Dy3 O14 2.377(6)
Dy3 O27 2.385(7)
Dy3 O13 2.434(7)
Dy4 O1 2.298(6)
Dy4 O4 2.335(6)
Dy4 O21 2.362(7)
Dy4 O19 2.362(8)
Dy4 O17 2.373(7)
Dy4 O18 2.381(6)
Dy4 O20 2.400(7)
Dy4 O22 2.415(8)
Ni1 N2 2.021(8)
Ni1 N6 2.024(8)
Ni1 N4 2.054(8)
Ni1 N5 2.108(8)
Ni1 N1 2.115(8)
Ni1 N3 2.122(8)
Ni2 N10 2.017(8)
Ni2 N12 2.033(8)
Ni2 N8 2.051(8)
Ni2 N7 2.093(9)
Ni2 N11 2.100(8)
Ni2 N9 2.126(9)
F1 C1 1.269(17)
F2 C1 1.228(17)
F3 C1 1.259(17)
F4 C5 1.284(16)
F5 C5 1.323(16)
F6 C5 1.260(18)
F7 C6 1.30(2)
F8 C6 1.275(18)
F9 C6 1.271(16)
F10 C10 1.332(13)
F11 C10 1.320(13)
F12 C10 1.319(13)
F13 C11 1.296(13)
F14 C11 1.319(16)
F15 C11 1.318(13)
F16 C15 1.296(13)
F17 C15 1.324(14)
F18 C15 1.298(13)
F19 C16 1.280(16)
F20 C16 1.283(17)
F21 C16 1.253(16)
F22 C20 1.291(16)
F23 C20 1.268(16)
F24 C20 1.236(15)
F25 C21 1.321(14)
F26 C21 1.318(13)
F27 C21 1.331(14)
F28 C25 1.239(17)
F29 C25 1.268(16)
F30 C25 1.270(15)
F31 C26 1.286(18)
F32 C26 1.324(17)
F33 C26 1.38(2)
F34 C30 1.214(15)
F35 C30 1.252(15)
F36 C30 1.222(16)
F37 C31 1.32(3)
F37 F38 1.78(2)
F38 C31 1.23(2)
F39 C31 1.16(3)
F40 C35 1.347(16)
F41 C35 1.264(16)
F42 C35 1.269(13)
F43 C36 1.237(16)
F44 C36 1.228(16)
F45 C36 1.231(18)
F46 C40 1.308(17)
F47 C40 1.316(18)
F48 C40 1.23(2)
C1 C2 1.552(16)
C2 O7 1.256(12)
C2 C3 1.396(16)
C3 C4 1.372(16)
C4 O8 1.253(12)
C4 C5 1.525(16)
C6 C7 1.513(16)
C7 O9 1.239(12)
C7 C8 1.385(15)
C8 C9 1.398(14)
C9 O10 1.245(11)
C9 C10 1.527(15)
C11 C12 1.532(14)
C12 O11 1.263(11)
C12 C13 1.353(14)
C13 C14 1.416(14)
C14 O12 1.229(12)
C14 C15 1.528(15)
C16 C17 1.526(16)
C17 O13 1.238(12)
C17 C18 1.408(16)
C18 C19 1.386(16)
C19 O14 1.246(12)
C19 C20 1.517(15)
C21 C22 1.533(15)
C22 O15 1.249(12)
C22 C23 1.409(15)
C23 C24 1.394(15)
C24 O16 1.241(11)
C24 C25 1.520(15)
C26 C27 1.50(2)
C27 O17 1.22(2)
C27 C28 1.51(2)
C28 C29 1.54(2)
C29 O18 1.187(14)
C29 C30 1.483(17)
C31 C32 1.40(2)
C32 O19 1.246(18)
C32 C33 1.439(10)
C33 C34 1.447(10)
C34 O20 1.233(16)
C34 C35 1.449(18)
C36 C37 1.515(18)
C37 O21 1.267(12)
C37 C38 1.358(16)
C38 C39 1.402(17)
C39 O22 1.236(14)
C39 C40 1.542(17)
C41 N1 1.349(13)
C41 C42 1.365(16)
C42 C43 1.362(19)
C43 C44 1.388(17)
C44 C45 1.370(15)
C45 N1 1.344(12)
C45 C46 1.464(14)
C46 N2 1.283(12)
C47 N3 1.314(12)
C47 C48 1.386(15)
C48 C49 1.377(15)
C49 C50 1.388(14)
C50 C51 1.383(13)
C51 N3 1.346(12)
C51 C52 1.466(13)
C52 N4 1.265(11)
C53 N5 1.345(12)
C53 C54 1.368(14)
C54 C55 1.372(16)
C55 C56 1.385(15)
C56 C57 1.382(14)
C57 N5 1.376(12)
C57 C58 1.460(13)
C58 N6 1.287(11)
C59 N7 1.349(12)
C59 C60 1.398(17)
C60 C61 1.388(19)
C61 C62 1.375(17)
C62 C63 1.388(14)
C63 N7 1.349(13)
C63 C64 1.450(13)
C64 N8 1.280(12)
C65 N9 1.346(13)
C65 C66 1.368(16)
C66 C67 1.372(18)
C67 C68 1.397(16)
C68 C69 1.367(14)
C69 N9 1.340(13)
C69 C70 1.452(14)
C70 N10 1.307(12)
C71 N11 1.348(12)
C71 C72 1.385(16)
C72 C73 1.376(18)
C73 C74 1.398(16)
C74 C75 1.388(15)
C75 N11 1.356(14)
C75 C76 1.468(14)
C76 N12 1.280(12)
C77 O23 1.267(11)
C77 O24 1.269(10)
C77 C78 1.481(13)
C79 O26 1.231(17)
C79 O25 1.273(16)
C79 C80 1.486(17)
C81 O27 1.390(14)
C82 O28 1.432(9)
N2 O1 1.362(9)
N4 O2 1.348(9)
N6 O3 1.341(9)
N8 O4 1.372(9)
N10 O5 1.358(9)
N12 O6 1.372(9)
